data_7127410
loop_
_publ_author_name
'Riedlberger, Felix'
'Seidl, Michael'
'Scheer, Manfred'

_publ_section_title
;
 The reaction behavior of
 [Cp<sub>2</sub>Mo<sub>2</sub>(CO)<sub>4</sub>(\m,\h<sup>2:2</sup>-P<sub>2</sub>)]
 and [Cp''Ta(CO)<sub>2</sub>(\h<sup>4</sup>-P<sub>4</sub>)] towards
 hydroxide and tert-butyl nucleophiles.
;
_journal_issue 89
_journal_name_full 'Chemical communications (Cambridge, England)'
_journal_page_first 13836
_journal_page_last 13839
_journal_paper_doi 10.1039/d0cc06150f
_journal_volume 56
_journal_year 2020
_chemical_formula_moiety 'C15 H22 O3 P4 Ta, C27 H37 N2, 1[C4H10O]'
_chemical_formula_sum 'C46 H69 N2 O4 P4 Ta'
_chemical_formula_weight 1018.86
_space_group_crystal_system orthorhombic
_space_group_IT_number 61
_space_group_name_Hall '-P 2ac 2ab'
_space_group_name_H-M_alt 'P b c a'
_atom_sites_solution_hydrogens mixed
_audit_creation_date 2020-05-14
_audit_creation_method
;
Olex2 1.3-alpha
(compiled 2020.05.07 svn.rd67b107b for OlexSys, GUI svn.r6105)
;
_audit_update_record
;
2020-08-31 deposited with the CCDC.	2020-10-09 downloaded from the CCDC.
;
_cell_angle_alpha 90
_cell_angle_beta 90
_cell_angle_gamma 90
_cell_formula_units_Z 8
_cell_length_a 19.8677(4)
_cell_length_b 17.9409(3)
_cell_length_c 27.8048(6)
_cell_measurement_reflns_used 16989
_cell_measurement_temperature 122.99(19)
_cell_measurement_theta_max 73.8120
_cell_measurement_theta_min 3.1420
_cell_volume 9910.9(3)
_computing_cell_refinement 'CrysAlisPro 1.171.41.54a (Rigaku OD, 2020)'
_computing_data_collection 'CrysAlisPro 1.171.41.54a (Rigaku OD, 2020)'
_computing_data_reduction 'CrysAlisPro 1.171.41.54a (Rigaku OD, 2020)'
_computing_molecular_graphics 'Olex2 1.3-alpha (Dolomanov et al., 2009)'
_computing_publication_material 'Olex2 1.3-alpha (Dolomanov et al., 2009)'
_computing_structure_refinement 'SHELXL 2018/3 (Sheldrick, 2015)'
_computing_structure_solution 'SHELXT 2018/2 (Sheldrick, 2018)'
_diffrn_ambient_environment N~2~
_diffrn_ambient_temperature 122.99(19)
_diffrn_detector 'CCD plate'
_diffrn_detector_area_resol_mean 4.1818
_diffrn_detector_type TitanS2
_diffrn_measured_fraction_theta_full 0.999
_diffrn_measured_fraction_theta_max 0.981
_diffrn_measurement_details
;
List of Runs (angles in degrees, time in seconds):

  # Type    Start    End  Width  t~exp~   \w     \q     \k     \f   Frames
#--------------------------------------------------------------------------
  1  \w    -64.00  23.00   1.00    7.50    --  -44.08  57.00-180.00   87
  2  \w   -110.00 -53.00   1.00    7.50    --  -44.08 -38.00   0.00   57
  3  \w     82.00 164.00   1.00   60.00    --  104.50  45.00 120.00   82
  4  \w     79.00 170.00   1.00   60.00    --  104.50  61.00 -30.00   91
  5  \w     88.00 149.00   1.00   60.00    --  104.50  30.00-120.00   61
  6  \w     55.00  82.00   1.00   60.00    --  104.50 -30.00   0.00   27
  7  \w     35.00  76.00   1.00   60.00    --  104.50 -30.00  90.00   41
  8  \w     14.00 116.00   1.00    7.50    --   44.08  77.00-180.00  102
  9  \w     20.00 113.00   1.00    7.50    --   44.08  57.00  90.00   93
 10  \w     23.00 109.00   1.00   60.00    --  104.50 -94.00 -90.00   86
 11  \w     73.00 112.00   1.00   60.00    --  104.50 125.00-120.00   39
 12  \w     36.00  96.00   1.00   60.00    --  104.50 -45.00 -60.00   60
;
_diffrn_measurement_device 'four-circle diffractometer'
_diffrn_measurement_device_type 'GV50, TitanS2'
_diffrn_measurement_method '\w scans'
_diffrn_orient_matrix_type 'CrysAlisPro convention (1999,Acta A55,543-557)'
_diffrn_orient_matrix_UB_11 0.0548867000
_diffrn_orient_matrix_UB_12 0.0601784000
_diffrn_orient_matrix_UB_13 0.0053229000
_diffrn_orient_matrix_UB_21 0.0360933000
_diffrn_orient_matrix_UB_22 -0.0308261000
_diffrn_orient_matrix_UB_23 -0.0448080000
_diffrn_orient_matrix_UB_31 -0.0411812000
_diffrn_orient_matrix_UB_32 0.0529477000
_diffrn_orient_matrix_UB_33 -0.0321565000
_diffrn_radiation_monochromator mirror
_diffrn_radiation_probe x-ray
_diffrn_radiation_type 'Cu K\a'
_diffrn_radiation_wavelength 1.54184
_diffrn_reflns_av_R_equivalents 0.0528
_diffrn_reflns_av_unetI/netI 0.0308
_diffrn_reflns_Laue_measured_fraction_full 0.999
_diffrn_reflns_Laue_measured_fraction_max 0.981
_diffrn_reflns_limit_h_max 24
_diffrn_reflns_limit_h_min -23
_diffrn_reflns_limit_k_max 22
_diffrn_reflns_limit_k_min -21
_diffrn_reflns_limit_l_max 34
_diffrn_reflns_limit_l_min -32
_diffrn_reflns_number 50470
_diffrn_reflns_point_group_measured_fraction_full 0.999
_diffrn_reflns_point_group_measured_fraction_max 0.981
_diffrn_reflns_theta_full 67.684
_diffrn_reflns_theta_max 74.366
_diffrn_reflns_theta_min 3.179
_diffrn_source 'micro-focus sealed X-ray tube'
_diffrn_source_type 'GV50 (Cu) X-ray Source'
_exptl_absorpt_coefficient_mu 5.631
_exptl_absorpt_correction_T_max 1.000
_exptl_absorpt_correction_T_min 0.562
_exptl_absorpt_correction_type gaussian
_exptl_absorpt_process_details
;
CrysAlisPro 1.171.41.54a (Rigaku Oxford Diffraction, 2020)
Numerical absorption correction based on gaussian integration over
			a multifaceted crystal model
Empirical absorption correction using spherical harmonics,
 implemented in SCALE3 ABSPACK scaling algorithm.
;
_exptl_crystal_colour brown
_exptl_crystal_colour_primary brown
_exptl_crystal_density_diffrn 1.366
_exptl_crystal_description block
_exptl_crystal_F_000 4192
_exptl_crystal_size_max 0.182
_exptl_crystal_size_mid 0.074
_exptl_crystal_size_min 0.05
_refine_diff_density_max 1.476
_refine_diff_density_min -1.204
_refine_diff_density_rms 0.119
_refine_ls_extinction_method none
_refine_ls_goodness_of_fit_ref 1.176
_refine_ls_hydrogen_treatment mixed
_refine_ls_matrix_type full
_refine_ls_number_parameters 631
_refine_ls_number_reflns 9939
_refine_ls_number_restraints 220
_refine_ls_restrained_S_all 1.164
_refine_ls_R_factor_all 0.0825
_refine_ls_R_factor_gt 0.0772
_refine_ls_shift/su_max 0.000
_refine_ls_shift/su_mean 0.000
_refine_ls_structure_factor_coef Fsqd
_refine_ls_weighting_details 'w=1/[\s^2^(Fo^2^)+(0.0026P)^2^+99.5728P] where P=(Fo^2^+2Fc^2^)/3'
_refine_ls_weighting_scheme calc
_refine_ls_wR_factor_gt 0.1496
_refine_ls_wR_factor_ref 0.1519
_reflns_Friedel_coverage 0.000
_reflns_number_gt 8929
_reflns_number_total 9939
_reflns_threshold_expression 'I > 2\s(I)'
_cod_data_source_file d0cc06150f2.cif
_cod_data_source_block fr110_op_abs
_cod_depositor_comments 'Adding full bibliography for 7127408--7127410.cif.'
_cod_database_code 7127410
_shelx_shelxl_version_number 2018/3
_chemical_oxdiff_formula C46H69N2O5P4Ta
_shelx_space_group_comment
;
The symmetry employed for this shelxl refinement is uniquely defined
by the following loop, which should always be used as a source of
symmetry information in preference to the above space-group names.
They are only intended as comments.
;
_shelx_estimated_absorpt_t_max 0.766
_shelx_estimated_absorpt_t_min 0.427
_reflns_odcompleteness_completeness 99.89
_reflns_odcompleteness_iscentric 1
_reflns_odcompleteness_theta 66.97
_olex2_refinement_description
;
1. Fixed Uiso
 At 1.2 times of:
  All C(H) groups, All C(H,H) groups
 At 1.5 times of:
  All C(H,H,H) groups
2. Restrained distances
 C8A-C9A \\sim C14B-C12B \\sim C10A-C8A \\sim C11A-C8A \\sim C12B-C15B \\sim
C13B-C12B
 with sigma of 0.02
 C11A-C9A \\sim C9A-C10A \\sim C10A-C11A
 with sigma of 0.02
 C10B-C8B \\sim C13A-C12A \\sim C9B-C8B \\sim C11B-C8B \\sim C15A-C12A \\sim
C8B-C14A
 with sigma of 0.02
 C8B-C3B \\sim C5A-C12A \\sim C3A-C8A \\sim C12B-C5B
 with sigma of 0.02
 C13A-C15A \\sim C15A-C14A \\sim C14A-C13A
 with sigma of 0.02
 C4A-C5A \\sim C6A-C5A \\sim C6A-C7A \\sim C7A-C3A \\sim C3A-C4A \\sim C4B-C5B
\\sim C4B-C3B \\sim C7B-C3B
 \\sim C7B-C6B \\sim C6B-C5B
 with sigma of 0.02
3. Uiso/Uaniso restraints and constraints
C18 \\sim C17 \\sim N2: within 1.7A with sigma of 0.01 and sigma for terminal
atoms of 0.02 within 1.7A
C8A \\sim C9A \\sim C15B \\sim C12A \\sim C14A \\sim C13A \\sim C15A \\sim C11A
\\sim C12B: within 1.7A with sigma of 0.01 and sigma for terminal atoms of 0.02
within 1.7A
C29B \\sim C29A: within 1.7A with sigma of 0.01 and sigma for terminal atoms of
0.02 within 1.7A
C6A \\sim C7A \\sim C3A \\sim C4A \\sim C5A \\sim C5B \\sim C3B: within 1.7A
with sigma of 0.01 and sigma for terminal atoms of 0.02 within 1.7A
4. Others
 Sof(H28A)=Sof(C29B)=Sof(H29D)=Sof(H29E)=Sof(H29F)=1-FVAR(1)
 Sof(H28)=Sof(C29A)=Sof(H29A)=Sof(H29B)=Sof(H29C)=FVAR(1)
 Sof(C5B)=Sof(C3B)=Sof(C4B)=Sof(H4B)=Sof(C15B)=Sof(H15A)=Sof(H15B)=Sof(H15C)=
 Sof(C8B)=Sof(C6B)=Sof(H6B)=Sof(C12B)=Sof(C7B)=Sof(H7B)=Sof(C10B)=Sof(H10A)=
 Sof(H10B)=Sof(H10C)=Sof(C14B)=Sof(H14A)=Sof(H14B)=Sof(H14C)=Sof(C13B)=
 Sof(H13A)=Sof(H13B)=Sof(H13C)=Sof(C9B)=Sof(H9BA)=Sof(H9BB)=Sof(H9BC)=Sof(C11B)=
 Sof(H11A)=Sof(H11B)=Sof(H11C)=1-FVAR(2)
 Sof(C12A)=Sof(C13A)=Sof(H13D)=Sof(H13E)=Sof(H13F)=Sof(C15A)=Sof(H15D)=
 Sof(H15E)=Sof(H15F)=Sof(C14A)=Sof(H14D)=Sof(H14E)=Sof(H14F)=Sof(C5A)=Sof(C4A)=
 Sof(H4A)=Sof(C3A)=Sof(C7A)=Sof(H7A)=Sof(C6A)=Sof(H6A)=Sof(C11A)=Sof(H11D)=
 Sof(H11E)=Sof(H11F)=Sof(C8A)=Sof(C9A)=Sof(H9AA)=Sof(H9AB)=Sof(H9AC)=Sof(C10A)=
 Sof(H10D)=Sof(H10E)=Sof(H10F)=FVAR(2)
 Sof(Ta1B)=1-FVAR(3)
 Sof(Ta1A)=FVAR(3)
5.a Ternary CH refined with riding coordinates:
 C28(H28), C28(H28A), C25(H25), C37(H37), C40(H40)
5.b Me refined with everything fixed:
 C15A(H15D,H15E,H15F)
5.c Aromatic/amide H refined with riding coordinates:
 C16(H16), C18(H18), C35(H35), C33(H33), C34(H34), C17(H17), C4B(H4B),
 C21(H21), C23(H23), C22(H22), C6B(H6B), C7B(H7B), C4A(H4A), C7A(H7A), C6A(H6A)
5.d Idealised Me refined as rotating group:
 C15B(H15A,H15B,H15C), C26(H26A,H26B,H26C), C39(H39A,H39B,H39C), C10B(H10A,
 H10B,H10C), C30(H30A,H30B,H30C), C27(H27A,H27B,H27C), C41(H41A,H41B,H41C),
 C42(H42A,H42B,H42C), C14B(H14A,H14B,H14C), C38(H38A,H38B,H38C), C13B(H13A,H13B,
 H13C), C9B(H9BA,H9BB,H9BC), C29A(H29A,H29B,H29C), C11B(H11A,H11B,H11C),
 C29B(H29D,H29E,H29F), C13A(H13D,H13E,H13F), C14A(H14D,H14E,H14F), C11A(H11D,
 H11E,H11F), C9A(H9AA,H9AB,H9AC), C10A(H10D,H10E,H10F)
;
_smtbx_masks_void_probe_radius 1.1
_smtbx_masks_void_truncation_radius 1.1
_olex2_submission_special_instructions 'No special instructions were received'
_oxdiff_exptl_absorpt_empirical_details
;
Empirical correction (ABSPACK) includes:
- Absorption correction using spherical harmonics
- Frame scaling
;
_oxdiff_exptl_absorpt_empirical_full_max 1.709
_oxdiff_exptl_absorpt_empirical_full_min 0.587

loop_
_space_group_symop_operation_xyz
'x, y, z'
'-x+1/2, -y, z+1/2'
'-x, y+1/2, -z+1/2'
'x+1/2, -y+1/2, -z'
'-x, -y, -z'
'x-1/2, y, -z-1/2'
'x, -y-1/2, z-1/2'
'-x-1/2, y-1/2, z'

loop_
_atom_site_label
_atom_site_type_symbol
_atom_site_fract_x
_atom_site_fract_y
_atom_site_fract_z
_atom_site_U_iso_or_equiv
_atom_site_adp_type
_atom_site_occupancy
_atom_site_site_symmetry_order
_atom_site_calc_flag
_atom_site_refinement_flags_posn
_atom_site_refinement_flags_adp
_atom_site_refinement_flags_occupancy
_atom_site_disorder_assembly
_atom_site_disorder_group
Ta1A Ta 0.56230(11) 0.77252(14) 0.29414(9) 0.0179(6) Uani 0.415(14) 1 d . . P A 1
P3 P 0.53992(10) 0.76185(14) 0.38619(7) 0.0461(5) Uani 1 1 d . . . . .
P4 P 0.61396(11) 0.84917(13) 0.36801(8) 0.0496(5) Uani 1 1 d . . . . .
P2 P 0.61421(11) 0.67831(13) 0.36205(9) 0.0530(5) Uani 1 1 d . . . . .
P1 P 0.68759(11) 0.76254(14) 0.38189(10) 0.0563(6) Uani 1 1 d . . . . .
N2 N 0.9041(3) 0.7658(3) 0.42761(19) 0.0338(12) Uani 1 1 d . U . . .
N1 N 0.8963(3) 0.7522(4) 0.50458(19) 0.0375(13) Uani 1 1 d . . . . .
O2 O 0.4494(4) 0.8879(4) 0.3039(2) 0.0678(18) Uani 1 1 d . . . . .
O1 O 0.4471(3) 0.6517(4) 0.2971(2) 0.0583(16) Uani 1 1 d . . . . .
C16 C 0.8624(3) 0.7559(4) 0.4639(2) 0.0314(14) Uani 1 1 d . . . . .
H16 H 0.814845 0.751979 0.461211 0.038 Uiso 1 1 calc R U . . .
O3 O 0.7235(3) 0.7581(4) 0.4297(3) 0.0736(19) Uani 1 1 d . . . . .
C31 C 0.8868(3) 0.7691(4) 0.3774(2) 0.0296(13) Uani 1 1 d . . . . .
C18 C 0.9687(4) 0.7696(5) 0.4462(3) 0.0450(16) Uani 1 1 d . U . . .
H18 H 1.009160 0.777024 0.428620 0.054 Uiso 1 1 calc R U . . .
C35 C 0.8725(4) 0.8390(5) 0.3057(3) 0.0436(18) Uani 1 1 d . . . . .
H35 H 0.870168 0.884985 0.288856 0.052 Uiso 1 1 calc R U . . .
C32 C 0.8807(3) 0.7022(4) 0.3531(3) 0.0355(15) Uani 1 1 d . . . . .
C36 C 0.8828(3) 0.8399(4) 0.3559(3) 0.0343(15) Uani 1 1 d . . . . .
C20 C 0.8627(4) 0.6686(5) 0.5681(3) 0.0430(18) Uani 1 1 d . . . . .
C33 C 0.8703(4) 0.7061(5) 0.3037(3) 0.0419(18) Uani 1 1 d . . . . .
H33 H 0.866351 0.661211 0.285766 0.050 Uiso 1 1 calc R U . . .
C34 C 0.8655(4) 0.7727(5) 0.2802(3) 0.049(2) Uani 1 1 d . . . . .
H34 H 0.857497 0.773773 0.246532 0.058 Uiso 1 1 calc R U . . .
C1 C 0.4913(5) 0.6928(5) 0.2981(3) 0.051(2) Uani 1 1 d . . . . .
C2 C 0.4931(5) 0.8454(5) 0.3023(3) 0.051(2) Uani 1 1 d . . . . .
C28 C 0.8644(4) 0.8827(5) 0.5605(3) 0.0483(19) Uani 1 1 d . . . . .
H28 H 0.879630 0.881198 0.526199 0.058 Uiso 0.67(4) 1 calc R U P B 1
H28A H 0.891417 0.872215 0.530883 0.058 Uiso 0.33(4) 1 calc R U P B 2
C19 C 0.8691(3) 0.7409(5) 0.5525(2) 0.0372(16) Uani 1 1 d . . . . .
C25 C 0.8875(4) 0.6026(5) 0.5382(4) 0.055(2) Uani 1 1 d . . . . .
H25 H 0.913622 0.623540 0.510570 0.066 Uiso 1 1 calc R U . . .
C17 C 0.9633(3) 0.7610(5) 0.4929(3) 0.0441(17) Uani 1 1 d . U . . .
H17 H 0.999599 0.760884 0.515153 0.053 Uiso 1 1 calc R U . . .
C5B C 0.6220(6) 0.8371(6) 0.2323(5) 0.037(2) Uani 0.789(7) 1 d D U P A 2
C3B C 0.6196(6) 0.7081(6) 0.2282(4) 0.038(2) Uani 0.789(7) 1 d D U P A 2
C4B C 0.6581(4) 0.7707(5) 0.2422(3) 0.036(2) Uani 0.789(7) 1 d D . P A 2
H4B H 0.701745 0.768603 0.256146 0.043 Uiso 0.789(7) 1 calc R U P A 2
C24 C 0.8522(3) 0.8045(5) 0.5788(3) 0.0410(17) Uani 1 1 d . . . . .
C21 C 0.8346(4) 0.6586(5) 0.6140(3) 0.052(2) Uani 1 1 d . . . . .
H21 H 0.827943 0.609796 0.626441 0.063 Uiso 1 1 calc R U . . .
C23 C 0.8266(4) 0.7906(5) 0.6242(3) 0.048(2) Uani 1 1 d . . . . .
H23 H 0.815400 0.831419 0.644436 0.057 Uiso 1 1 calc R U . . .
C15B C 0.6696(7) 0.9317(12) 0.1800(4) 0.066(3) Uani 0.789(7) 1 d D U P A 2
H15A H 0.629067 0.935628 0.160150 0.099 Uiso 0.789(7) 1 calc R U P A 2
H15B H 0.697910 0.890978 0.168081 0.099 Uiso 0.789(7) 1 calc R U P A 2
H15C H 0.694800 0.978640 0.178490 0.099 Uiso 0.789(7) 1 calc R U P A 2
C37 C 0.8833(4) 0.6252(5) 0.3774(3) 0.053(2) Uani 1 1 d . . . . .
H37 H 0.884891 0.636701 0.412603 0.063 Uiso 1 1 calc R U . . .
C8B C 0.6442(6) 0.6285(8) 0.2219(4) 0.063(5) Uani 0.789(7) 1 d D . P A 2
C22 C 0.8169(4) 0.7194(6) 0.6405(3) 0.053(2) Uani 1 1 d . . . . .
H22 H 0.797203 0.712117 0.671259 0.064 Uiso 1 1 calc R U . . .
C26 C 0.8289(5) 0.5599(6) 0.5173(5) 0.085(4) Uani 1 1 d . . . . .
H26A H 0.845843 0.520381 0.496168 0.128 Uiso 1 1 calc R U . . .
H26B H 0.800361 0.593900 0.498659 0.128 Uiso 1 1 calc R U . . .
H26C H 0.802482 0.537758 0.543359 0.128 Uiso 1 1 calc R U . . .
C40 C 0.8856(4) 0.9106(4) 0.3835(3) 0.052(2) Uani 1 1 d . . . . .
H40 H 0.891500 0.897121 0.418129 0.062 Uiso 1 1 calc R U . . .
C39 C 0.8198(5) 0.5813(5) 0.3713(4) 0.065(3) Uani 1 1 d . . . . .
H39A H 0.814239 0.567949 0.337399 0.097 Uiso 1 1 calc R U . . .
H39B H 0.781393 0.611425 0.381838 0.097 Uiso 1 1 calc R U . . .
H39C H 0.822292 0.535840 0.390787 0.097 Uiso 1 1 calc R U . . .
C6B C 0.5582(5) 0.8150(6) 0.2141(3) 0.042(2) Uani 0.789(7) 1 d D . P A 2
H6B H 0.522550 0.847473 0.205270 0.050 Uiso 0.789(7) 1 calc R U P A 2
C12B C 0.6495(5) 0.9160(7) 0.2323(4) 0.055(3) Uani 0.789(7) 1 d D U P A 2
C7B C 0.5570(4) 0.7364(6) 0.2114(3) 0.042(2) Uani 0.789(7) 1 d D . P A 2
H7B H 0.520325 0.707235 0.200138 0.051 Uiso 0.789(7) 1 calc R U P A 2
C10B C 0.6554(8) 0.6189(10) 0.1675(5) 0.077(5) Uani 0.789(7) 1 d D . P A 2
H10A H 0.611747 0.615609 0.151230 0.116 Uiso 0.789(7) 1 calc R U P A 2
H10B H 0.681102 0.573184 0.161593 0.116 Uiso 0.789(7) 1 calc R U P A 2
H10C H 0.680447 0.661802 0.155041 0.116 Uiso 0.789(7) 1 calc R U P A 2
C30 C 0.9162(6) 0.9227(6) 0.5912(4) 0.081(3) Uani 1 1 d . . . . .
H30A H 0.901913 0.921597 0.624912 0.121 Uiso 1 1 calc R U . . .
H30B H 0.920220 0.974540 0.580476 0.121 Uiso 1 1 calc R U . . .
H30C H 0.959833 0.897751 0.587992 0.121 Uiso 1 1 calc R U . . .
C27 C 0.9346(7) 0.5520(7) 0.5660(5) 0.094(4) Uani 1 1 d . . . . .
H27A H 0.909104 0.525271 0.590754 0.141 Uiso 1 1 calc R U . . .
H27B H 0.969824 0.581998 0.581243 0.141 Uiso 1 1 calc R U . . .
H27C H 0.955181 0.516059 0.543921 0.141 Uiso 1 1 calc R U . . .
C41 C 0.8214(5) 0.9540(6) 0.3796(5) 0.081(4) Uani 1 1 d . . . . .
H41A H 0.824398 0.998893 0.399580 0.121 Uiso 1 1 calc R U . . .
H41B H 0.783722 0.923165 0.390621 0.121 Uiso 1 1 calc R U . . .
H41C H 0.813995 0.968438 0.345996 0.121 Uiso 1 1 calc R U . . .
C42 C 0.9465(5) 0.9578(6) 0.3689(5) 0.085(4) Uani 1 1 d . . . . .
H42A H 0.942494 0.971983 0.335030 0.128 Uiso 1 1 calc R U . . .
H42B H 0.987803 0.928832 0.373622 0.128 Uiso 1 1 calc R U . . .
H42C H 0.948198 1.002817 0.388884 0.128 Uiso 1 1 calc R U . . .
C14B C 0.5973(7) 0.9716(6) 0.2497(5) 0.065(3) Uani 0.789(7) 1 d D . P A 2
H14A H 0.590985 0.966003 0.284423 0.097 Uiso 0.789(7) 1 calc R U P A 2
H14B H 0.554461 0.962439 0.233175 0.097 Uiso 0.789(7) 1 calc R U P A 2
H14C H 0.612663 1.022357 0.242583 0.097 Uiso 0.789(7) 1 calc R U P A 2
C38 C 0.9450(5) 0.5843(7) 0.3685(6) 0.107(5) Uani 1 1 d . . . . .
H38A H 0.943179 0.536157 0.385169 0.161 Uiso 1 1 calc R U . . .
H38B H 0.983448 0.613067 0.380474 0.161 Uiso 1 1 calc R U . . .
H38C H 0.950151 0.575888 0.333879 0.161 Uiso 1 1 calc R U . . .
C13B C 0.7122(6) 0.9212(8) 0.2642(5) 0.075(4) Uani 0.789(7) 1 d D . P A 2
H13A H 0.726623 0.973270 0.266453 0.113 Uiso 0.789(7) 1 calc R U P A 2
H13B H 0.748479 0.891245 0.250095 0.113 Uiso 0.789(7) 1 calc R U P A 2
H13C H 0.701606 0.902270 0.296359 0.113 Uiso 0.789(7) 1 calc R U P A 2
C9B C 0.7117(7) 0.6196(7) 0.2479(5) 0.080(4) Uani 0.789(7) 1 d D . P A 2
H9BA H 0.743000 0.658024 0.236714 0.119 Uiso 0.789(7) 1 calc R U P A 2
H9BB H 0.730356 0.570174 0.240948 0.119 Uiso 0.789(7) 1 calc R U P A 2
H9BC H 0.704780 0.624799 0.282619 0.119 Uiso 0.789(7) 1 calc R U P A 2
C29A C 0.8005(9) 0.9335(13) 0.5654(12) 0.078(7) Uani 0.67(4) 1 d . U P B 1
H29A H 0.764042 0.913206 0.545596 0.116 Uiso 0.67(4) 1 calc R U P B 1
H29B H 0.811286 0.984078 0.554646 0.116 Uiso 0.67(4) 1 calc R U P B 1
H29C H 0.786174 0.934823 0.599150 0.116 Uiso 0.67(4) 1 calc R U P B 1
C11B C 0.5940(8) 0.5705(7) 0.2403(5) 0.071(4) Uani 0.789(7) 1 d D . P A 2
H11A H 0.584079 0.580120 0.274266 0.106 Uiso 0.789(7) 1 calc R U P A 2
H11B H 0.613299 0.520528 0.236873 0.106 Uiso 0.789(7) 1 calc R U P A 2
H11C H 0.552309 0.573727 0.221537 0.106 Uiso 0.789(7) 1 calc R U P A 2
C29B C 0.800(2) 0.908(2) 0.539(2) 0.081(9) Uani 0.33(4) 1 d . U P B 2
H29D H 0.784454 0.870890 0.515922 0.121 Uiso 0.33(4) 1 calc R U P B 2
H29E H 0.807552 0.955724 0.522553 0.121 Uiso 0.33(4) 1 calc R U P B 2
H29F H 0.766765 0.914574 0.564486 0.121 Uiso 0.33(4) 1 calc R U P B 2
Ta1B Ta 0.5764(3) 0.76493(16) 0.29964(14) 0.0537(6) Uani 0.585(14) 1 d . . P A 2
C12A C 0.626(3) 0.6255(18) 0.2174(14) 0.053(9) Uani 0.211(7) 1 d D U P A 1
C13A C 0.6805(19) 0.605(3) 0.1807(16) 0.050(10) Uani 0.211(7) 1 d D U P A 1
H13D H 0.724861 0.618281 0.193468 0.074 Uiso 0.211(7) 1 calc R U P A 1
H13E H 0.672520 0.632167 0.150647 0.074 Uiso 0.211(7) 1 calc R U P A 1
H13F H 0.678945 0.551222 0.174389 0.074 Uiso 0.211(7) 1 calc R U P A 1
C15A C 0.630(2) 0.570(2) 0.2591(15) 0.060(10) Uani 0.211(7) 1 d D U P A 1
H15D H 0.626050 0.518992 0.246556 0.090 Uiso 0.2111 1 calc . U P A 1
H15E H 0.592368 0.579283 0.281486 0.090 Uiso 0.2111 1 calc . U P A 1
H15F H 0.672497 0.575712 0.276082 0.090 Uiso 0.2111 1 calc . U P A 1
C14A C 0.5568(19) 0.6168(18) 0.1928(14) 0.057(9) Uani 0.211(7) 1 d D U P A 1
H14D H 0.555631 0.647291 0.163507 0.086 Uiso 0.211(7) 1 calc R U P A 1
H14E H 0.521296 0.633285 0.214782 0.086 Uiso 0.211(7) 1 calc R U P A 1
H14F H 0.549607 0.564397 0.184324 0.086 Uiso 0.211(7) 1 calc R U P A 1
C5A C 0.633(2) 0.7032(18) 0.2385(17) 0.035(4) Uani 0.211(7) 1 d D U P A 1
C4A C 0.6028(16) 0.7691(17) 0.2204(10) 0.036(3) Uani 0.211(7) 1 d D U P A 1
H4A H 0.566026 0.770489 0.198568 0.043 Uiso 0.211(7) 1 calc R U P A 1
C3A C 0.636(2) 0.8326(19) 0.240(2) 0.036(4) Uani 0.211(7) 1 d D U P A 1
C7A C 0.6915(15) 0.8068(15) 0.2664(11) 0.036(4) Uani 0.211(7) 1 d D U P A 1
H7A H 0.724102 0.836565 0.282437 0.043 Uiso 0.211(7) 1 calc R U P A 1
C6A C 0.6895(14) 0.7280(15) 0.2648(10) 0.034(4) Uani 0.211(7) 1 d D U P A 1
H6A H 0.721767 0.696163 0.279408 0.040 Uiso 0.211(7) 1 calc R U P A 1
C11A C 0.691(2) 0.935(4) 0.1872(15) 0.058(7) Uani 0.211(7) 1 d D U P A 1
H11D H 0.734792 0.919818 0.200825 0.086 Uiso 0.211(7) 1 calc R U P A 1
H11E H 0.691088 0.989401 0.182891 0.086 Uiso 0.211(7) 1 calc R U P A 1
H11F H 0.684796 0.910780 0.156077 0.086 Uiso 0.211(7) 1 calc R U P A 1
C8A C 0.6347(16) 0.913(2) 0.2215(12) 0.056(5) Uani 0.211(7) 1 d D U P A 1
C9A C 0.638(2) 0.968(2) 0.2628(12) 0.053(7) Uani 0.211(7) 1 d D U P A 1
H9AA H 0.592268 0.976654 0.275478 0.080 Uiso 0.211(7) 1 calc R U P A 1
H9AB H 0.656123 1.015819 0.251143 0.080 Uiso 0.211(7) 1 calc R U P A 1
H9AC H 0.666632 0.948820 0.288391 0.080 Uiso 0.211(7) 1 calc R U P A 1
C10A C 0.5697(16) 0.930(2) 0.1944(12) 0.060(13) Uani 0.211(7) 1 d D . P A 1
H10D H 0.577617 0.925820 0.159709 0.089 Uiso 0.211(7) 1 calc R U P A 1
H10E H 0.555047 0.980846 0.202041 0.089 Uiso 0.211(7) 1 calc R U P A 1
H10F H 0.534677 0.894601 0.204043 0.089 Uiso 0.211(7) 1 calc R U P A 1
H1 H 0.736(4) 0.764(5) 0.346(3) 0.06(2) Uiso 1 1 d . . . . .

loop_
_atom_site_aniso_label
_atom_site_aniso_U_11
_atom_site_aniso_U_22
_atom_site_aniso_U_33
_atom_site_aniso_U_23
_atom_site_aniso_U_13
_atom_site_aniso_U_12
Ta1A 0.0127(10) 0.0212(7) 0.0197(6) 0.0039(5) -0.0052(5) 0.0037(5)
P3 0.0343(9) 0.0712(14) 0.0328(9) 0.0088(9) 0.0059(8) -0.0007(10)
P4 0.0468(12) 0.0491(12) 0.0530(12) 0.0021(10) 0.0060(10) 0.0035(10)
P2 0.0453(12) 0.0451(11) 0.0687(14) 0.0092(10) -0.0044(10) 0.0014(9)
P1 0.0335(10) 0.0585(13) 0.0769(16) 0.0040(12) 0.0012(10) -0.0008(10)
N2 0.028(3) 0.045(3) 0.029(3) 0.001(2) -0.008(2) -0.005(2)
N1 0.038(3) 0.053(4) 0.022(3) 0.001(2) 0.002(2) -0.003(3)
O2 0.080(5) 0.066(4) 0.057(4) -0.003(3) -0.008(3) 0.024(4)
O1 0.059(4) 0.068(4) 0.048(3) 0.004(3) -0.004(3) -0.009(3)
C16 0.019(3) 0.038(4) 0.037(3) 0.000(3) -0.004(3) -0.003(3)
O3 0.051(4) 0.073(5) 0.097(5) 0.006(4) -0.010(4) 0.001(3)
C31 0.029(3) 0.037(3) 0.022(3) -0.002(3) 0.004(2) -0.001(3)
C18 0.027(3) 0.065(4) 0.043(4) -0.001(3) -0.010(3) -0.008(3)
C35 0.036(4) 0.057(5) 0.039(4) 0.016(4) -0.003(3) 0.000(3)
C32 0.025(3) 0.038(4) 0.043(4) -0.005(3) 0.000(3) -0.004(3)
C36 0.021(3) 0.034(3) 0.048(4) 0.005(3) -0.002(3) -0.006(3)
C20 0.027(3) 0.061(5) 0.041(4) 0.006(4) -0.009(3) -0.002(3)
C33 0.032(4) 0.061(5) 0.032(4) -0.015(3) -0.004(3) 0.001(3)
C34 0.036(4) 0.078(6) 0.032(4) -0.002(4) -0.007(3) 0.012(4)
C1 0.066(6) 0.064(5) 0.023(3) 0.003(4) 0.008(4) 0.010(5)
C2 0.068(6) 0.053(5) 0.030(4) 0.005(3) -0.003(4) 0.008(4)
C28 0.034(4) 0.054(5) 0.057(5) 0.003(4) -0.003(4) 0.003(4)
C19 0.027(3) 0.062(5) 0.023(3) 0.006(3) -0.006(3) -0.001(3)
C25 0.045(5) 0.052(5) 0.068(6) 0.000(4) -0.014(4) -0.002(4)
C17 0.025(3) 0.069(5) 0.038(4) 0.004(3) -0.006(3) -0.006(3)
C5B 0.043(6) 0.055(5) 0.014(5) 0.011(3) 0.002(4) -0.004(4)
C3B 0.041(6) 0.052(5) 0.020(5) -0.002(4) 0.002(4) 0.007(4)
C4B 0.023(4) 0.066(6) 0.020(4) 0.000(4) 0.007(3) -0.006(4)
C24 0.026(3) 0.061(5) 0.036(4) 0.001(3) -0.007(3) -0.008(3)
C21 0.040(4) 0.068(6) 0.049(5) 0.014(4) -0.006(4) -0.010(4)
C23 0.038(4) 0.070(6) 0.035(4) -0.009(4) -0.009(3) -0.005(4)
C15B 0.065(8) 0.070(7) 0.062(7) 0.023(6) -0.001(6) -0.021(8)
C37 0.051(5) 0.041(4) 0.067(6) 0.000(4) -0.003(4) -0.007(4)
C8B 0.057(9) 0.072(10) 0.060(8) -0.018(7) -0.005(6) 0.002(7)
C22 0.042(4) 0.086(7) 0.032(4) 0.013(4) -0.004(3) -0.010(4)
C26 0.064(7) 0.071(7) 0.119(10) -0.027(7) -0.010(7) -0.012(6)
C40 0.054(5) 0.037(4) 0.064(5) -0.007(4) -0.015(4) -0.002(4)
C39 0.050(5) 0.053(5) 0.091(7) 0.013(5) -0.008(5) -0.016(4)
C6B 0.041(5) 0.066(7) 0.019(4) 0.005(4) -0.001(4) -0.009(5)
C12B 0.057(6) 0.058(5) 0.051(6) 0.019(5) 0.002(5) -0.023(5)
C7B 0.028(4) 0.073(7) 0.026(4) -0.007(4) 0.003(3) -0.010(5)
C10B 0.061(9) 0.082(12) 0.088(11) -0.042(9) 0.008(8) 0.022(8)
C30 0.102(9) 0.057(6) 0.084(7) -0.002(5) -0.024(7) -0.023(6)
C27 0.095(9) 0.083(9) 0.103(9) 0.001(7) -0.018(8) 0.017(7)
C41 0.050(6) 0.057(6) 0.136(11) -0.026(7) -0.010(6) 0.012(5)
C42 0.048(6) 0.057(6) 0.150(12) -0.005(7) -0.018(7) -0.004(5)
C14B 0.080(9) 0.037(6) 0.078(9) 0.012(6) -0.012(7) -0.010(6)
C38 0.057(7) 0.071(8) 0.193(15) 0.051(9) -0.035(8) -0.008(6)
C13B 0.066(8) 0.075(9) 0.085(9) 0.017(7) -0.023(7) -0.037(7)
C9B 0.082(9) 0.059(8) 0.098(11) -0.025(8) -0.008(8) 0.019(7)
C29A 0.048(8) 0.060(12) 0.12(2) 0.007(11) -0.003(11) 0.020(8)
C11B 0.096(11) 0.047(7) 0.069(9) -0.015(6) -0.006(8) 0.001(8)
C29B 0.060(14) 0.049(17) 0.13(3) 0.010(15) 0.011(19) 0.037(14)
Ta1B 0.0755(14) 0.0480(6) 0.0375(8) 0.0172(6) 0.0246(8) 0.0244(10)
C12A 0.062(17) 0.019(13) 0.08(2) 0.000(14) 0.003(15) 0.012(12)
C13A 0.041(19) 0.028(15) 0.08(2) 0.002(15) 0.012(18) 0.022(15)
C15A 0.07(2) 0.026(15) 0.08(2) -0.004(17) -0.001(19) 0.012(16)
C14A 0.07(2) 0.015(13) 0.09(2) -0.010(14) 0.000(18) 0.013(14)
C5A 0.036(8) 0.048(7) 0.020(8) 0.005(7) 0.003(6) 0.009(7)
C4A 0.039(7) 0.051(6) 0.018(6) 0.005(6) 0.002(5) 0.004(6)
C3A 0.037(8) 0.052(7) 0.019(8) 0.007(6) 0.003(7) 0.002(7)
C7A 0.035(9) 0.047(9) 0.025(8) 0.009(8) -0.003(8) 0.006(8)
C6A 0.033(9) 0.044(9) 0.024(8) 0.009(8) 0.001(7) 0.010(8)
C11A 0.059(13) 0.061(11) 0.053(12) 0.017(11) 0.005(11) -0.026(13)
C8A 0.059(9) 0.056(8) 0.053(9) 0.018(8) 0.003(8) -0.027(8)
C9A 0.059(14) 0.049(13) 0.053(13) 0.021(12) 0.010(13) -0.025(13)
C10A 0.07(3) 0.04(2) 0.07(3) 0.04(2) 0.04(2) 0.01(2)

loop_
_atom_type_symbol
_atom_type_description
_atom_type_scat_dispersion_real
_atom_type_scat_dispersion_imag
_atom_type_scat_source
C C 0.0181 0.0091 'International Tables Vol C Tables 4.2.6.8 and 6.1.1.4'
H H 0.0000 0.0000 'International Tables Vol C Tables 4.2.6.8 and 6.1.1.4'
N N 0.0311 0.0180 'International Tables Vol C Tables 4.2.6.8 and 6.1.1.4'
O O 0.0492 0.0322 'International Tables Vol C Tables 4.2.6.8 and 6.1.1.4'
P P 0.2955 0.4335 'International Tables Vol C Tables 4.2.6.8 and 6.1.1.4'
Ta Ta -5.7959 5.2718 'International Tables Vol C Tables 4.2.6.8 and 6.1.1.4'

loop_
_exptl_crystal_face_index_h
_exptl_crystal_face_index_k
_exptl_crystal_face_index_l
_exptl_crystal_face_perp_dist
-9 1 13 0.0246
8 0 -14 0.0429
-5 7 -13 0.0653
0 12 2 0.0250
0 -12 -2 0.0250
4 -6 14 0.0606
-10 7 -2 0.0433
2 1 2 0.0748
4 7 13 0.0466

loop_
_geom_angle_atom_site_label_1
_geom_angle_atom_site_label_2
_geom_angle_atom_site_label_3
_geom_angle
_geom_angle_site_symmetry_1
_geom_angle_site_symmetry_3
_geom_angle_publ_flag
P3 Ta1A P4 49.40(8) . . ?
P3 Ta1A P2 48.76(9) . . ?
P4 Ta1A P2 69.10(9) . . ?
C1 Ta1A P3 76.9(2) . . ?
C1 Ta1A P4 126.3(2) . . ?
C1 Ta1A P2 77.7(3) . . ?
C1 Ta1A C5A 94.3(9) . . ?
C1 Ta1A C4A 106.7(9) . . ?
C1 Ta1A C3A 142.3(10) . . ?
C2 Ta1A P3 79.1(2) . . ?
C2 Ta1A P4 80.4(3) . . ?
C2 Ta1A P2 127.7(3) . . ?
C2 Ta1A C1 88.6(4) . . ?
C2 Ta1A C5A 147.2(8) . . ?
C2 Ta1A C4A 113.1(8) . . ?
C2 Ta1A C3A 102.0(10) . . ?
C5A Ta1A P3 133.4(8) . . ?
C5A Ta1A P4 122.1(7) . . ?
C5A Ta1A P2 84.6(8) . . ?
C4A Ta1A P3 167.1(8) . . ?
C4A Ta1A P4 126.1(8) . . ?
C4A Ta1A P2 119.2(8) . . ?
C4A Ta1A C5A 35.1(7) . . ?
C4A Ta1A C3A 35.9(8) . . ?
C3A Ta1A P3 140.3(9) . . ?
C3A Ta1A P4 91.3(10) . . ?
C3A Ta1A P2 119.5(7) . . ?
C3A Ta1A C5A 57.9(14) . . ?
P4 P3 Ta1A 66.99(9) . . ?
P4 P3 P2 88.09(11) . . ?
P4 P3 Ta1B 64.73(11) . . ?
P2 P3 Ta1A 68.72(10) . . ?
P2 P3 Ta1B 62.04(16) . . ?
P3 P4 Ta1A 63.62(9) . . ?
P3 P4 Ta1B 63.48(9) . . ?
P1 P4 Ta1A 91.55(12) . . ?
P1 P4 P3 84.27(11) . . ?
P1 P4 Ta1B 84.55(18) . . ?
P3 P2 Ta1A 62.52(9) . . ?
P3 P2 Ta1B 65.13(11) . . ?
P1 P2 Ta1A 89.92(11) . . ?
P1 P2 P3 84.21(12) . . ?
P1 P2 Ta1B 86.81(15) . . ?
P4 P1 P2 90.03(12) . . ?
P4 P1 H1 109(3) . . ?
P2 P1 H1 107(3) . . ?
O3 P1 P4 120.8(3) . . ?
O3 P1 P2 120.3(3) . . ?
O3 P1 H1 108(3) . . ?
C16 N2 C31 126.8(5) . . ?
C16 N2 C18 107.6(6) . . ?
C18 N2 C31 125.5(6) . . ?
C16 N1 C19 127.2(6) . . ?
C16 N1 C17 106.7(6) . . ?
C17 N1 C19 126.2(6) . . ?
N2 C16 H16 125.0 . . ?
N1 C16 N2 110.0(5) . . ?
N1 C16 H16 125.0 . . ?
C32 C31 N2 117.4(6) . . ?
C32 C31 C36 124.8(6) . . ?
C36 C31 N2 117.6(6) . . ?
N2 C18 H18 126.7 . . ?
C17 C18 N2 106.7(7) . . ?
C17 C18 H18 126.7 . . ?
C36 C35 H35 119.1 . . ?
C34 C35 H35 119.1 . . ?
C34 C35 C36 121.9(7) . . ?
C31 C32 C33 116.9(7) . . ?
C31 C32 C37 124.1(7) . . ?
C33 C32 C37 119.0(7) . . ?
C31 C36 C35 114.8(7) . . ?
C31 C36 C40 123.4(7) . . ?
C35 C36 C40 121.8(7) . . ?
C19 C20 C25 122.0(7) . . ?
C19 C20 C21 116.4(8) . . ?
C21 C20 C25 121.6(8) . . ?
C32 C33 H33 119.1 . . ?
C34 C33 C32 121.8(7) . . ?
C34 C33 H33 119.1 . . ?
C35 C34 H34 120.1 . . ?
C33 C34 C35 119.9(7) . . ?
C33 C34 H34 120.1 . . ?
O1 C1 Ta1A 172.9(8) . . ?
O1 C1 Ta1B 177.5(8) . . ?
O2 C2 Ta1A 174.9(7) . . ?
O2 C2 Ta1B 179.6(9) . . ?
C24 C28 H28 110.1 . . ?
C24 C28 H28A 100.9 . . ?
C24 C28 C30 110.9(7) . . ?
C24 C28 C29A 112.3(10) . . ?
C30 C28 H28 110.1 . . ?
C30 C28 H28A 100.9 . . ?
C30 C28 C29A 103.0(13) . . ?
C29A C28 H28 110.1 . . ?
C29B C28 H28A 100.9 . . ?
C29B C28 C24 106.5(18) . . ?
C29B C28 C30 132(2) . . ?
C20 C19 N1 117.0(7) . . ?
C20 C19 C24 125.8(7) . . ?
C24 C19 N1 117.2(7) . . ?
C20 C25 H25 107.2 . . ?
C26 C25 C20 110.8(8) . . ?
C26 C25 H25 107.2 . . ?
C26 C25 C27 111.6(9) . . ?
C27 C25 C20 112.7(8) . . ?
C27 C25 H25 107.2 . . ?
N1 C17 H17 125.5 . . ?
C18 C17 N1 109.0(6) . . ?
C18 C17 H17 125.5 . . ?
C4B C5B C6B 106.7(8) . . ?
C4B C5B C12B 127.0(9) . . ?
C4B C5B Ta1B 66.1(6) . . ?
C6B C5B C12B 125.5(9) . . ?
C6B C5B Ta1B 78.2(7) . . ?
C12B C5B Ta1B 128.8(9) . . ?
C4B C3B C8B 127.2(9) . . ?
C4B C3B C7B 106.2(8) . . ?
C4B C3B Ta1B 68.1(5) . . ?
C8B C3B Ta1B 127.7(8) . . ?
C7B C3B C8B 125.4(9) . . ?
C7B C3B Ta1B 78.8(6) . . ?
C5B C4B H4B 125.1 . . ?
C5B C4B Ta1B 79.3(7) . . ?
C3B C4B C5B 109.9(8) . . ?
C3B C4B H4B 125.1 . . ?
C3B C4B Ta1B 76.8(6) . . ?
Ta1B C4B H4B 111.2 . . ?
C19 C24 C28 122.9(7) . . ?
C23 C24 C28 122.2(8) . . ?
C23 C24 C19 114.8(8) . . ?
C20 C21 H21 120.3 . . ?
C22 C21 C20 119.4(8) . . ?
C22 C21 H21 120.3 . . ?
C24 C23 H23 119.3 . . ?
C22 C23 C24 121.4(8) . . ?
C22 C23 H23 119.3 . . ?
H15A C15B H15B 109.5 . . ?
H15A C15B H15C 109.5 . . ?
H15B C15B H15C 109.5 . . ?
C12B C15B H15A 109.5 . . ?
C12B C15B H15B 109.5 . . ?
C12B C15B H15C 109.5 . . ?
C32 C37 H37 104.2 . . ?
C39 C37 C32 113.2(7) . . ?
C39 C37 H37 104.2 . . ?
C38 C37 C32 114.1(8) . . ?
C38 C37 H37 104.2 . . ?
C38 C37 C39 115.3(8) . . ?
C3B C8B C10B 105.3(11) . . ?
C3B C8B C9B 109.0(9) . . ?
C3B C8B C11B 113.0(10) . . ?
C9B C8B C10B 109.1(11) . . ?
C11B C8B C10B 110.3(12) . . ?
C11B C8B C9B 110.1(12) . . ?
C21 C22 C23 122.1(8) . . ?
C21 C22 H22 118.9 . . ?
C23 C22 H22 118.9 . . ?
C25 C26 H26A 109.5 . . ?
C25 C26 H26B 109.5 . . ?
C25 C26 H26C 109.5 . . ?
H26A C26 H26B 109.5 . . ?
H26A C26 H26C 109.5 . . ?
H26B C26 H26C 109.5 . . ?
C36 C40 H40 107.2 . . ?
C36 C40 C41 112.0(7) . . ?
C36 C40 C42 111.5(8) . . ?
C41 C40 H40 107.2 . . ?
C41 C40 C42 111.5(8) . . ?
C42 C40 H40 107.2 . . ?
C37 C39 H39A 109.5 . . ?
C37 C39 H39B 109.5 . . ?
C37 C39 H39C 109.5 . . ?
H39A C39 H39B 109.5 . . ?
H39A C39 H39C 109.5 . . ?
H39B C39 H39C 109.5 . . ?
C5B C6B H6B 125.9 . . ?
C5B C6B Ta1B 69.0(6) . . ?
C7B C6B C5B 108.2(9) . . ?
C7B C6B H6B 125.9 . . ?
C7B C6B Ta1B 72.7(5) . . ?
Ta1B C6B H6B 124.0 . . ?
C5B C12B C15B 105.5(12) . . ?
C5B C12B C14B 111.5(10) . . ?
C5B C12B C13B 110.4(9) . . ?
C14B C12B C15B 111.0(12) . . ?
C14B C12B C13B 109.3(11) . . ?
C13B C12B C15B 109.0(10) . . ?
C3B C7B H7B 125.5 . . ?
C3B C7B Ta1B 67.8(6) . . ?
C6B C7B C3B 108.9(8) . . ?
C6B C7B H7B 125.5 . . ?
C6B C7B Ta1B 75.2(5) . . ?
Ta1B C7B H7B 123.1 . . ?
C8B C10B H10A 109.5 . . ?
C8B C10B H10B 109.5 . . ?
C8B C10B H10C 109.5 . . ?
H10A C10B H10B 109.5 . . ?
H10A C10B H10C 109.5 . . ?
H10B C10B H10C 109.5 . . ?
C28 C30 H30A 109.5 . . ?
C28 C30 H30B 109.5 . . ?
C28 C30 H30C 109.5 . . ?
H30A C30 H30B 109.5 . . ?
H30A C30 H30C 109.5 . . ?
H30B C30 H30C 109.5 . . ?
C25 C27 H27A 109.5 . . ?
C25 C27 H27B 109.5 . . ?
C25 C27 H27C 109.5 . . ?
H27A C27 H27B 109.5 . . ?
H27A C27 H27C 109.5 . . ?
H27B C27 H27C 109.5 . . ?
C40 C41 H41A 109.5 . . ?
C40 C41 H41B 109.5 . . ?
C40 C41 H41C 109.5 . . ?
H41A C41 H41B 109.5 . . ?
H41A C41 H41C 109.5 . . ?
H41B C41 H41C 109.5 . . ?
C40 C42 H42A 109.5 . . ?
C40 C42 H42B 109.5 . . ?
C40 C42 H42C 109.5 . . ?
H42A C42 H42B 109.5 . . ?
H42A C42 H42C 109.5 . . ?
H42B C42 H42C 109.5 . . ?
C12B C14B H14A 109.5 . . ?
C12B C14B H14B 109.5 . . ?
C12B C14B H14C 109.5 . . ?
H14A C14B H14B 109.5 . . ?
H14A C14B H14C 109.5 . . ?
H14B C14B H14C 109.5 . . ?
C37 C38 H38A 109.5 . . ?
C37 C38 H38B 109.5 . . ?
C37 C38 H38C 109.5 . . ?
H38A C38 H38B 109.5 . . ?
H38A C38 H38C 109.5 . . ?
H38B C38 H38C 109.5 . . ?
C12B C13B H13A 109.5 . . ?
C12B C13B H13B 109.5 . . ?
C12B C13B H13C 109.5 . . ?
H13A C13B H13B 109.5 . . ?
H13A C13B H13C 109.5 . . ?
H13B C13B H13C 109.5 . . ?
C8B C9B H9BA 109.5 . . ?
C8B C9B H9BB 109.5 . . ?
C8B C9B H9BC 109.5 . . ?
H9BA C9B H9BB 109.5 . . ?
H9BA C9B H9BC 109.5 . . ?
H9BB C9B H9BC 109.5 . . ?
C28 C29A H29A 109.5 . . ?
C28 C29A H29B 109.5 . . ?
C28 C29A H29C 109.5 . . ?
H29A C29A H29B 109.5 . . ?
H29A C29A H29C 109.5 . . ?
H29B C29A H29C 109.5 . . ?
C8B C11B H11A 109.5 . . ?
C8B C11B H11B 109.5 . . ?
C8B C11B H11C 109.5 . . ?
H11A C11B H11B 109.5 . . ?
H11A C11B H11C 109.5 . . ?
H11B C11B H11C 109.5 . . ?
C28 C29B H29D 109.5 . . ?
C28 C29B H29E 109.5 . . ?
C28 C29B H29F 109.5 . . ?
H29D C29B H29E 109.5 . . ?
H29D C29B H29F 109.5 . . ?
H29E C29B H29F 109.5 . . ?
P3 Ta1B P4 51.79(10) . . ?
P3 Ta1B C6B 148.6(4) . . ?
P3 Ta1B C7B 151.4(3) . . ?
P4 Ta1B C6B 121.8(2) . . ?
P2 Ta1B P3 52.83(12) . . ?
P2 Ta1B P4 75.94(18) . . ?
P2 Ta1B C5B 139.8(4) . . ?
P2 Ta1B C6B 157.2(3) . . ?
P2 Ta1B C7B 127.2(3) . . ?
C1 Ta1B P3 77.1(2) . . ?
C1 Ta1B P4 127.6(2) . . ?
C1 Ta1B P2 82.6(2) . . ?
C1 Ta1B C2 78.6(4) . . ?
C1 Ta1B C5B 126.8(4) . . ?
C1 Ta1B C3B 90.5(3) . . ?
C1 Ta1B C4B 125.4(3) . . ?
C1 Ta1B C6B 94.7(4) . . ?
C1 Ta1B C7B 74.8(3) . . ?
C2 Ta1B P3 76.4(2) . . ?
C2 Ta1B P4 78.8(2) . . ?
C2 Ta1B P2 128.6(2) . . ?
C2 Ta1B C5B 87.6(4) . . ?
C2 Ta1B C3B 125.3(4) . . ?
C2 Ta1B C4B 122.0(4) . . ?
C2 Ta1B C6B 72.3(4) . . ?
C2 Ta1B C7B 92.9(4) . . ?
C5B Ta1B P3 148.2(3) . . ?
C5B Ta1B P4 98.6(3) . . ?
C5B Ta1B C6B 32.8(2) . . ?
C5B Ta1B C7B 54.8(3) . . ?
C3B Ta1B P3 152.7(3) . . ?
C3B Ta1B P4 140.3(3) . . ?
C3B Ta1B P2 102.0(3) . . ?
C3B Ta1B C5B 57.2(4) . . ?
C3B Ta1B C6B 55.3(3) . . ?
C3B Ta1B C7B 33.4(2) . . ?
C4B Ta1B P3 151.3(4) . . ?
C4B Ta1B P4 106.7(3) . . ?
C4B Ta1B P2 107.9(3) . . ?
C4B Ta1B C5B 34.6(3) . . ?
C4B Ta1B C3B 35.1(3) . . ?
C4B Ta1B C6B 55.6(3) . . ?
C4B Ta1B C7B 55.9(3) . . ?
C7B Ta1B P4 152.7(3) . . ?
C7B Ta1B C6B 32.1(2) . . ?
C13A C12A C14A 108(3) . . ?
C15A C12A C13A 108(3) . . ?
C15A C12A C14A 108(3) . . ?
C5A C12A C13A 115(4) . . ?
C5A C12A C15A 108(3) . . ?
C5A C12A C14A 110(3) . . ?
C12A C13A H13D 109.5 . . ?
C12A C13A H13E 109.5 . . ?
C12A C13A H13F 109.5 . . ?
H13D C13A H13E 109.5 . . ?
H13D C13A H13F 109.5 . . ?
H13E C13A H13F 109.5 . . ?
C12A C15A H15D 109.5 . . ?
C12A C15A H15E 109.5 . . ?
C12A C15A H15F 109.5 . . ?
H15D C15A H15E 109.5 . . ?
H15D C15A H15F 109.5 . . ?
H15E C15A H15F 109.5 . . ?
C12A C14A H14D 109.5 . . ?
C12A C14A H14E 109.5 . . ?
C12A C14A H14F 109.5 . . ?
H14D C14A H14E 109.5 . . ?
H14D C14A H14F 109.5 . . ?
H14E C14A H14F 109.5 . . ?
C12A C5A Ta1A 132(3) . . ?
C4A C5A Ta1A 64(2) . . ?
C4A C5A C12A 126(3) . . ?
C4A C5A C6A 105(3) . . ?
C6A C5A Ta1A 88(2) . . ?
C6A C5A C12A 124(4) . . ?
Ta1A C4A H4A 108.2 . . ?
C5A C4A Ta1A 81(3) . . ?
C5A C4A H4A 124.9 . . ?
C5A C4A C3A 110(3) . . ?
C3A C4A Ta1A 78(3) . . ?
C3A C4A H4A 124.9 . . ?
C4A C3A Ta1A 66(2) . . ?
C4A C3A C8A 129(3) . . ?
C7A C3A Ta1A 90(3) . . ?
C7A C3A C4A 107(3) . . ?
C7A C3A C8A 120(3) . . ?
C8A C3A Ta1A 129(4) . . ?
C3A C7A H7A 126.6 . . ?
C6A C7A C3A 107(3) . . ?
C6A C7A H7A 126.6 . . ?
C5A C6A H6A 124.7 . . ?
C7A C6A C5A 111(3) . . ?
C7A C6A H6A 124.7 . . ?
H11D C11A H11E 109.5 . . ?
H11D C11A H11F 109.5 . . ?
H11E C11A H11F 109.5 . . ?
C8A C11A H11D 109.5 . . ?
C8A C11A H11E 109.5 . . ?
C8A C11A H11F 109.5 . . ?
C3A C8A C11A 116(5) . . ?
C3A C8A C9A 112(3) . . ?
C3A C8A C10A 111(3) . . ?
C9A C8A C11A 106(2) . . ?
C9A C8A C10A 106(2) . . ?
C10A C8A C11A 105(2) . . ?
C8A C9A H9AA 109.5 . . ?
C8A C9A H9AB 109.5 . . ?
C8A C9A H9AC 109.5 . . ?
H9AA C9A H9AB 109.5 . . ?
H9AA C9A H9AC 109.5 . . ?
H9AB C9A H9AC 109.5 . . ?
C8A C10A H10D 109.5 . . ?
C8A C10A H10E 109.5 . . ?
C8A C10A H10F 109.5 . . ?
H10D C10A H10E 109.5 . . ?
H10D C10A H10F 109.5 . . ?
H10E C10A H10F 109.5 . . ?

loop_
_geom_bond_atom_site_label_1
_geom_bond_atom_site_label_2
_geom_bond_distance
_geom_bond_site_symmetry_2
_geom_bond_publ_flag
Ta1A P3 2.605(3) . ?
Ta1A P4 2.676(3) . ?
Ta1A P2 2.736(4) . ?
Ta1A C1 2.012(10) . ?
Ta1A C2 1.911(9) . ?
Ta1A C5A 2.43(5) . ?
Ta1A C4A 2.20(3) . ?
Ta1A C3A 2.37(6) . ?
P3 P4 2.208(3) . ?
P3 P2 2.208(3) . ?
P3 Ta1B 2.514(3) . ?
P4 P1 2.169(3) . ?
P4 Ta1B 2.541(4) . ?
P2 P1 2.171(3) . ?
P2 Ta1B 2.447(6) . ?
P1 O3 1.511(7) . ?
P1 H1 1.40(8) . ?
N2 C16 1.319(8) . ?
N2 C31 1.439(8) . ?
N2 C18 1.387(8) . ?
N1 C16 1.317(8) . ?
N1 C19 1.453(8) . ?
N1 C17 1.378(9) . ?
O2 C2 1.156(10) . ?
O1 C1 1.146(11) . ?
C16 H16 0.9500 . ?
C31 C32 1.383(9) . ?
C31 C36 1.406(9) . ?
C18 H18 0.9500 . ?
C18 C17 1.312(10) . ?
C35 H35 0.9500 . ?
C35 C36 1.410(10) . ?
C35 C34 1.393(12) . ?
C32 C33 1.391(10) . ?
C32 C37 1.540(11) . ?
C36 C40 1.484(10) . ?
C20 C19 1.374(11) . ?
C20 C25 1.528(12) . ?
C20 C21 1.404(11) . ?
C33 H33 0.9500 . ?
C33 C34 1.364(12) . ?
C34 H34 0.9500 . ?
C1 Ta1B 2.129(11) . ?
C2 Ta1B 2.198(11) . ?
C28 H28 1.0000 . ?
C28 H28A 1.0000 . ?
C28 C24 1.513(11) . ?
C28 C30 1.517(12) . ?
C28 C29A 1.57(2) . ?
C28 C29B 1.48(4) . ?
C19 C24 1.395(11) . ?
C25 H25 1.0000 . ?
C25 C26 1.510(12) . ?
C25 C27 1.516(14) . ?
C17 H17 0.9500 . ?
C5B C4B 1.417(11) . ?
C5B C6B 1.421(10) . ?
C5B C12B 1.517(12) . ?
C5B Ta1B 2.450(14) . ?
C3B C4B 1.414(10) . ?
C3B C8B 1.520(13) . ?
C3B C7B 1.423(10) . ?
C3B Ta1B 2.393(12) . ?
C4B H4B 0.9500 . ?
C4B Ta1B 2.280(8) . ?
C24 C23 1.382(10) . ?
C21 H21 0.9500 . ?
C21 C22 1.362(13) . ?
C23 H23 0.9500 . ?
C23 C22 1.371(12) . ?
C15B H15A 0.9800 . ?
C15B H15B 0.9800 . ?
C15B H15C 0.9800 . ?
C15B C12B 1.532(11) . ?
C37 H37 1.0000 . ?
C37 C39 1.496(11) . ?
C37 C38 1.450(14) . ?
C8B C10B 1.538(13) . ?
C8B C9B 1.530(13) . ?
C8B C11B 1.530(13) . ?
C22 H22 0.9500 . ?
C26 H26A 0.9800 . ?
C26 H26B 0.9800 . ?
C26 H26C 0.9800 . ?
C40 H40 1.0000 . ?
C40 C41 1.499(12) . ?
C40 C42 1.531(13) . ?
C39 H39A 0.9800 . ?
C39 H39B 0.9800 . ?
C39 H39C 0.9800 . ?
C6B H6B 0.9500 . ?
C6B C7B 1.411(11) . ?
C6B Ta1B 2.568(10) . ?
C12B C14B 1.520(12) . ?
C12B C13B 1.532(12) . ?
C7B H7B 0.9500 . ?
C7B Ta1B 2.537(9) . ?
C10B H10A 0.9800 . ?
C10B H10B 0.9800 . ?
C10B H10C 0.9800 . ?
C30 H30A 0.9800 . ?
C30 H30B 0.9800 . ?
C30 H30C 0.9800 . ?
C27 H27A 0.9800 . ?
C27 H27B 0.9800 . ?
C27 H27C 0.9800 . ?
C41 H41A 0.9800 . ?
C41 H41B 0.9800 . ?
C41 H41C 0.9800 . ?
C42 H42A 0.9800 . ?
C42 H42B 0.9800 . ?
C42 H42C 0.9800 . ?
C14B H14A 0.9800 . ?
C14B H14B 0.9800 . ?
C14B H14C 0.9800 . ?
C38 H38A 0.9800 . ?
C38 H38B 0.9800 . ?
C38 H38C 0.9800 . ?
C13B H13A 0.9800 . ?
C13B H13B 0.9800 . ?
C13B H13C 0.9800 . ?
C9B H9BA 0.9800 . ?
C9B H9BB 0.9800 . ?
C9B H9BC 0.9800 . ?
C29A H29A 0.9800 . ?
C29A H29B 0.9800 . ?
C29A H29C 0.9800 . ?
C11B H11A 0.9800 . ?
C11B H11B 0.9800 . ?
C11B H11C 0.9800 . ?
C29B H29D 0.9800 . ?
C29B H29E 0.9800 . ?
C29B H29F 0.9800 . ?
C12A C13A 1.533(17) . ?
C12A C15A 1.533(17) . ?
C12A C14A 1.55(7) . ?
C12A C5A 1.518(18) . ?
C13A H13D 0.9800 . ?
C13A H13E 0.9800 . ?
C13A H13F 0.9800 . ?
C15A H15D 0.9800 . ?
C15A H15E 0.9800 . ?
C15A H15F 0.9800 . ?
C14A H14D 0.9800 . ?
C14A H14E 0.9800 . ?
C14A H14F 0.9800 . ?
C5A C4A 1.415(15) . ?
C5A C6A 1.417(16) . ?
C4A H4A 0.9500 . ?
C4A C3A 1.418(15) . ?
C3A C7A 1.416(16) . ?
C3A C8A 1.522(18) . ?
C7A H7A 0.9500 . ?
C7A C6A 1.414(15) . ?
C6A H6A 0.9500 . ?
C11A H11D 0.9800 . ?
C11A H11E 0.9800 . ?
C11A H11F 0.9800 . ?
C11A C8A 1.529(17) . ?
C8A C9A 1.525(17) . ?
C8A C10A 1.528(17) . ?
C9A H9AA 0.9800 . ?
C9A H9AB 0.9800 . ?
C9A H9AC 0.9800 . ?
C10A H10D 0.9800 . ?
C10A H10E 0.9800 . ?
C10A H10F 0.9800 . ?

loop_
_geom_torsion_atom_site_label_1
_geom_torsion_atom_site_label_2
_geom_torsion_atom_site_label_3
_geom_torsion_atom_site_label_4
_geom_torsion
_geom_torsion_site_symmetry_1
_geom_torsion_site_symmetry_2
_geom_torsion_site_symmetry_3
_geom_torsion_site_symmetry_4
_geom_torsion_publ_flag
Ta1A C5A C4A C3A 74(4) . . . . ?
Ta1A C5A C6A C7A -57(3) . . . . ?
Ta1A C4A C3A C7A 82(4) . . . . ?
Ta1A C4A C3A C8A -122(6) . . . . ?
Ta1A C3A C7A C6A 62(3) . . . . ?
Ta1A C3A C8A C11A 178(2) . . . . ?
Ta1A C3A C8A C9A 57(3) . . . . ?
Ta1A C3A C8A C10A -61(4) . . . . ?
N2 C31 C32 C33 -174.1(6) . . . . ?
N2 C31 C32 C37 7.0(10) . . . . ?
N2 C31 C36 C35 173.9(6) . . . . ?
N2 C31 C36 C40 -9.1(10) . . . . ?
N2 C18 C17 N1 -0.3(10) . . . . ?
N1 C19 C24 C28 -3.3(10) . . . . ?
N1 C19 C24 C23 180.0(6) . . . . ?
C16 N2 C31 C32 -84.1(9) . . . . ?
C16 N2 C31 C36 100.9(8) . . . . ?
C16 N2 C18 C17 0.7(9) . . . . ?
C16 N1 C19 C20 89.6(9) . . . . ?
C16 N1 C19 C24 -90.7(9) . . . . ?
C16 N1 C17 C18 -0.1(10) . . . . ?
C31 N2 C16 N1 176.9(7) . . . . ?
C31 N2 C18 C17 -177.0(7) . . . . ?
C31 C32 C33 C34 -0.8(11) . . . . ?
C31 C32 C37 C39 118.7(9) . . . . ?
C31 C32 C37 C38 -106.8(11) . . . . ?
C31 C36 C40 C41 -116.3(9) . . . . ?
C31 C36 C40 C42 118.0(9) . . . . ?
C18 N2 C16 N1 -0.8(9) . . . . ?
C18 N2 C31 C32 93.2(9) . . . . ?
C18 N2 C31 C36 -81.9(9) . . . . ?
C35 C36 C40 C41 60.6(11) . . . . ?
C35 C36 C40 C42 -65.1(10) . . . . ?
C32 C31 C36 C35 -0.8(10) . . . . ?
C32 C31 C36 C40 176.2(7) . . . . ?
C32 C33 C34 C35 1.3(11) . . . . ?
C36 C31 C32 C33 0.6(10) . . . . ?
C36 C31 C32 C37 -178.3(7) . . . . ?
C36 C35 C34 C33 -1.5(11) . . . . ?
C20 C19 C24 C28 176.4(7) . . . . ?
C20 C19 C24 C23 -0.4(10) . . . . ?
C20 C21 C22 C23 -1.0(12) . . . . ?
C33 C32 C37 C39 -60.1(10) . . . . ?
C33 C32 C37 C38 74.3(11) . . . . ?
C34 C35 C36 C31 1.3(10) . . . . ?
C34 C35 C36 C40 -175.8(7) . . . . ?
C28 C24 C23 C22 -178.9(7) . . . . ?
C19 N1 C16 N2 -179.4(7) . . . . ?
C19 N1 C17 C18 179.8(8) . . . . ?
C19 C20 C25 C26 -107.8(10) . . . . ?
C19 C20 C25 C27 126.4(9) . . . . ?
C19 C20 C21 C22 -1.3(11) . . . . ?
C19 C24 C23 C22 -2.1(11) . . . . ?
C25 C20 C19 N1 4.3(10) . . . . ?
C25 C20 C19 C24 -175.3(7) . . . . ?
C25 C20 C21 C22 176.1(7) . . . . ?
C17 N1 C16 N2 0.6(9) . . . . ?
C17 N1 C19 C20 -90.3(9) . . . . ?
C17 N1 C19 C24 89.3(9) . . . . ?
C5B C6B C7B C3B 0.5(11) . . . . ?
C5B C6B C7B Ta1B 60.2(8) . . . . ?
C4B C5B C6B C7B -2.2(13) . . . . ?
C4B C5B C6B Ta1B 60.4(8) . . . . ?
C4B C5B C12B C15B 93.5(15) . . . . ?
C4B C5B C12B C14B -145.9(13) . . . . ?
C4B C5B C12B C13B -24.1(18) . . . . ?
C4B C3B C8B C10B -99.1(13) . . . . ?
C4B C3B C8B C9B 17.8(17) . . . . ?
C4B C3B C8B C11B 140.4(12) . . . . ?
C4B C3B C7B C6B 1.4(11) . . . . ?
C4B C3B C7B Ta1B -63.0(7) . . . . ?
C24 C23 C22 C21 2.9(12) . . . . ?
C21 C20 C19 N1 -178.3(6) . . . . ?
C21 C20 C19 C24 2.1(11) . . . . ?
C21 C20 C25 C26 74.9(11) . . . . ?
C21 C20 C25 C27 -50.9(11) . . . . ?
C37 C32 C33 C34 178.1(7) . . . . ?
C8B C3B C4B C5B 165.3(11) . . . . ?
C8B C3B C4B Ta1B -121.5(12) . . . . ?
C8B C3B C7B C6B -167.0(11) . . . . ?
C8B C3B C7B Ta1B 128.7(13) . . . . ?
C6B C5B C4B C3B 3.1(14) . . . . ?
C6B C5B C4B Ta1B -68.5(9) . . . . ?
C6B C5B C12B C15B -74.6(17) . . . . ?
C6B C5B C12B C14B 46.0(17) . . . . ?
C6B C5B C12B C13B 167.8(13) . . . . ?
C12B C5B C4B C3B -166.8(12) . . . . ?
C12B C5B C4B Ta1B 121.6(13) . . . . ?
C12B C5B C6B C7B 167.9(12) . . . . ?
C12B C5B C6B Ta1B -129.5(15) . . . . ?
C7B C3B C4B C5B -2.7(13) . . . . ?
C7B C3B C4B Ta1B 70.5(8) . . . . ?
C7B C3B C8B C10B 66.8(16) . . . . ?
C7B C3B C8B C9B -176.4(12) . . . . ?
C7B C3B C8B C11B -53.7(16) . . . . ?
C30 C28 C24 C19 -114.4(9) . . . . ?
C30 C28 C24 C23 62.1(10) . . . . ?
C29A C28 C24 C19 131.0(15) . . . . ?
C29A C28 C24 C23 -52.5(16) . . . . ?
C29B C28 C24 C19 97(3) . . . . ?
C29B C28 C24 C23 -87(3) . . . . ?
Ta1B C5B C4B C3B 71.6(8) . . . . ?
Ta1B C5B C6B C7B -62.5(7) . . . . ?
Ta1B C5B C12B C15B -179.1(9) . . . . ?
Ta1B C5B C12B C14B -58.5(12) . . . . ?
Ta1B C5B C12B C13B 63.3(13) . . . . ?
Ta1B C3B C4B C5B -73.2(8) . . . . ?
Ta1B C3B C8B C10B 171.2(9) . . . . ?
Ta1B C3B C8B C9B -71.9(13) . . . . ?
Ta1B C3B C8B C11B 50.8(13) . . . . ?
Ta1B C3B C7B C6B 64.4(7) . . . . ?
Ta1B C6B C7B C3B -59.7(7) . . . . ?
C12A C5A C4A Ta1A 124(5) . . . . ?
C12A C5A C4A C3A -162(5) . . . . ?
C12A C5A C6A C7A 161(4) . . . . ?
C13A C12A C5A Ta1A 176(2) . . . . ?
C13A C12A C5A C4A 91(6) . . . . ?
C13A C12A C5A C6A -60(5) . . . . ?
C15A C12A C5A Ta1A -63(5) . . . . ?
C15A C12A C5A C4A -148(5) . . . . ?
C15A C12A C5A C6A 60(6) . . . . ?
C14A C12A C5A Ta1A 55(4) . . . . ?
C14A C12A C5A C4A -31(6) . . . . ?
C14A C12A C5A C6A 178(4) . . . . ?
C5A C4A C3A Ta1A -76(3) . . . . ?
C5A C4A C3A C7A 6(6) . . . . ?
C5A C4A C3A C8A 162(5) . . . . ?
C4A C5A C6A C7A 5(5) . . . . ?
C4A C3A C7A C6A -3(6) . . . . ?
C4A C3A C8A C11A -93(6) . . . . ?
C4A C3A C8A C9A 146(5) . . . . ?
C4A C3A C8A C10A 28(7) . . . . ?
C3A C7A C6A C5A -1(5) . . . . ?
C7A C3A C8A C11A 61(6) . . . . ?
C7A C3A C8A C9A -61(6) . . . . ?
C7A C3A C8A C10A -179(4) . . . . ?
C6A C5A C4A Ta1A -80(3) . . . . ?
C6A C5A C4A C3A -6(6) . . . . ?
C8A C3A C7A C6A -162(4) . . . . ?

loop_
_exptl_oxdiff_crystal_face_indexfrac_h
_exptl_oxdiff_crystal_face_indexfrac_k
_exptl_oxdiff_crystal_face_indexfrac_l
_exptl_oxdiff_crystal_face_x
_exptl_oxdiff_crystal_face_y
_exptl_oxdiff_crystal_face_z
-8.9755 0.9863 13.0095 -0.3640 -0.9373 0.0035
7.9747 0.0129 -14.0119 0.3639 0.9153 0.1228
-5.0150 6.9979 -13.0206 0.0766 0.1867 0.9957
-0.0055 12.0096 1.9701 0.7329 -0.4587 0.5728
0.0055 -12.0096 -1.9701 -0.7329 0.4587 -0.5728
4.0166 -5.9987 14.0192 -0.0659 -0.2983 -0.9338
-9.9965 6.9898 -2.0121 -0.1387 -0.4861 0.8465
1.9993 1.0001 2.0006 0.1806 -0.0483 -0.0937
3.7103 7.3135 13.0458 0.7132 -0.6761 -0.1851

loop_
_smtbx_masks_void_nr
_smtbx_masks_void_average_x
_smtbx_masks_void_average_y
_smtbx_masks_void_average_z
_smtbx_masks_void_volume
_smtbx_masks_void_count_electrons
_smtbx_masks_void_content
1 0.000 0.000 0.500 442.3 96.8 '2 Et2O'
2 0.000 0.500 0.000 442.3 96.8 '2 Et2O'
3 0.500 0.000 0.000 442.3 96.8 '2 Et2O'
4 0.500 0.500 0.500 442.3 96.8 '2 Et2O'
